data_4306122
loop_
_publ_author_name
'Jorge Caballo'
'Mar\'ia Garc\'ia-Castro'
'Avelino Mart\'in'
'Miguel Mena'
'Adri\'an P\'erez-Redondo'
'Carlos Y\'elamos'

_publ_section_title
;
Yttrium and Erbium Halide Complexes with [{Ti(\h5-C5Me5)(\m-NH)}3(\m3-N)]
as a Neutral Tridentate Ligand
;
_journal_name_full 'Inorganic Chemistry'
_journal_page_first 7077
_journal_page_last 7079
_journal_paper_doi 10.1021/ic8010426
_journal_volume 47
_journal_year 2008
_chemical_compound_source 'synthesis as described'
_chemical_formula_moiety 'C35 H53 Cl2 Er1 N4 Ti3'
_chemical_formula_sum 'C35 H53 Cl2 Er N4 Ti3'
_chemical_formula_weight 911.67
_chemical_name_systematic
;
 ?
;
_space_group_IT_number 14
_symmetry_cell_setting monoclinic
_symmetry_Int_Tables_number 14
_symmetry_space_group_name_Hall '-P 2yn'
_symmetry_space_group_name_H-M 'P 1 21/n 1'
_atom_sites_solution_hydrogens geom
_atom_sites_solution_primary direct
_atom_sites_solution_secondary difmap
_audit_conform_dict_location ftp://ftp.iucr.org/pub/cif_core.dic
_audit_conform_dict_name cif_core.dic
_audit_conform_dict_version 2.2
_audit_creation_date 2008-02-21T16:15:58-00:00
_audit_creation_method 'WinGX routine CIF_UPDATE'
_cell_angle_alpha 90
_cell_angle_beta 94.10(2)
_cell_angle_gamma 90
_cell_formula_units_Z 4
_cell_length_a 11.039(4)
_cell_length_b 18.155(6)
_cell_length_c 19.094(6)
_cell_measurement_reflns_used 170
_cell_measurement_temperature 200(2)
_cell_measurement_theta_max 22
_cell_measurement_theta_min 3
_cell_measurement_wavelength 0.71073
_cell_volume 3817(2)
_computing_cell_refinement 'Dirax/lsq (Duisenberg & Schreurs, 1989-2000)'
_computing_data_collection 'Collect (Bruker AXS BV, 1997-2004)'
_computing_data_reduction 'EvalCCD (Duisenberg & Schreurs 1990-2000)'
_computing_molecular_graphics 'Ortep-3 for Windows (Farrugia, 1997)'
_computing_publication_material 'WinGX publication routines (Farrugia, 1999)'
_computing_structure_refinement 'SHELXL-97 (Sheldrick, 1997)'
_computing_structure_solution 'SHELXS-86 (Sheldrick, 1986)'
_diffrn_ambient_temperature 200(2)
_diffrn_detector 'CCD plate'
_diffrn_detector_area_resol_mean 9
_diffrn_measured_fraction_theta_full 0.997
_diffrn_measured_fraction_theta_max 0.997
_diffrn_measurement_device '95mm CCD camera on \k-goniostat'
_diffrn_measurement_device_type KappaCCD
_diffrn_measurement_method 'CCD rotation images, thick slices'
_diffrn_orient_matrix_type X=UH
_diffrn_orient_matrix_UB_11 0.01
_diffrn_orient_matrix_UB_12 0
_diffrn_orient_matrix_UB_13 0
_diffrn_orient_matrix_UB_21 0
_diffrn_orient_matrix_UB_22 0.01
_diffrn_orient_matrix_UB_23 0
_diffrn_orient_matrix_UB_31 0
_diffrn_orient_matrix_UB_32 0
_diffrn_orient_matrix_UB_33 0.01
_diffrn_radiation_monochromator graphite
_diffrn_radiation_probe x-ray
_diffrn_radiation_type MoK\a
_diffrn_radiation_wavelength 0.71073
_diffrn_reflns_av_R_equivalents 0.0699
_diffrn_reflns_av_unetI/netI 0.093
_diffrn_reflns_limit_h_max 14
_diffrn_reflns_limit_h_min -14
_diffrn_reflns_limit_k_max 23
_diffrn_reflns_limit_k_min -23
_diffrn_reflns_limit_l_max 24
_diffrn_reflns_limit_l_min 0
_diffrn_reflns_number 87039
_diffrn_reflns_reduction_process
;
 Scaled and merged with SORTAV
 R.H. Blessing, (1987) Cryst. Rev. 1, 3-58
 R.H. Blessing, (1989) J. Appl. Cryst. 22, 396-397
;
_diffrn_reflns_theta_full 27.51
_diffrn_reflns_theta_max 27.51
_diffrn_reflns_theta_min 3.53
_diffrn_source 'Enraf Nonius FR590'
_exptl_absorpt_coefficient_mu 2.95
_exptl_absorpt_correction_T_max 0.632
_exptl_absorpt_correction_T_min 0.583
_exptl_absorpt_correction_type multi-scan
_exptl_absorpt_process_details
;
 R.H. Blessing, Acta Cryst. (1995), A51, 33-38
;
_exptl_crystal_colour red
_exptl_crystal_density_diffrn 1.587
_exptl_crystal_density_method 'not measured'
_exptl_crystal_description prism
_exptl_crystal_F_000 1836
_exptl_crystal_size_max 0.19
_exptl_crystal_size_mid 0.19
_exptl_crystal_size_min 0.13
_refine_diff_density_max 1.633
_refine_diff_density_min -0.838
_refine_diff_density_rms 0.198
_refine_ls_extinction_coef 0.0140(6)
_refine_ls_extinction_expression Fc^*^=kFc[1+0.001xFc^2^\l^3^/sin(2\q)]^-1/4^
_refine_ls_extinction_method SHELXL
_refine_ls_goodness_of_fit_ref 1.058
_refine_ls_hydrogen_treatment constr
_refine_ls_matrix_type full
_refine_ls_number_parameters 453
_refine_ls_number_reflns 8766
_refine_ls_number_restraints 0
_refine_ls_restrained_S_all 1.058
_refine_ls_R_factor_all 0.107
_refine_ls_R_factor_gt 0.0616
_refine_ls_shift/su_max 0.027
_refine_ls_shift/su_mean 0
_refine_ls_structure_factor_coef Fsqd
_refine_ls_weighting_details 'calc w=1/[\s^2^(Fo^2^)+(0.0909P)^2^+0.0000P] where P=(Fo^2^+2Fc^2^)/3'
_refine_ls_weighting_scheme calc
_refine_ls_wR_factor_gt 0.1477
_refine_ls_wR_factor_ref 0.1684
_reflns_number_gt 5668
_reflns_number_total 8766
_reflns_threshold_expression >2sigma(I)
_cod_data_source_file ic8010426-file001_2.cif
_cod_data_source_block 5
_cod_original_sg_symbol_H-M 'P 21/n'
_cod_original_formula_sum 'C35 H53 Cl2 Er1 N4 Ti3'
_cod_database_code 4306122

loop_
_symmetry_equiv_pos_as_xyz
'x, y, z'
'-x+1/2, y+1/2, -z+1/2'
'-x, -y, -z'
'x-1/2, -y-1/2, z-1/2'

loop_
_atom_site_label
_atom_site_type_symbol
_atom_site_fract_x
_atom_site_fract_y
_atom_site_fract_z
_atom_site_U_iso_or_equiv
_atom_site_adp_type
_atom_site_occupancy
_atom_site_symmetry_multiplicity
_atom_site_calc_flag
_atom_site_refinement_flags
_atom_site_disorder_assembly
_atom_site_disorder_group
C11 C 0.8222(8) 0.6356(5) 0.4229(4) 0.043(2) Uani 1 1 d . . .
C12 C 0.8094(8) 0.7111(5) 0.4310(4) 0.044(2) Uani 1 1 d . . .
C13 C 0.6918(9) 0.7247(4) 0.4528(4) 0.044(2) Uani 1 1 d . . .
C14 C 0.6318(8) 0.6575(5) 0.4592(4) 0.045(2) Uani 1 1 d . . .
C15 C 0.7125(9) 0.6024(4) 0.4407(4) 0.046(2) Uani 1 1 d . . .
C16 C 0.9368(11) 0.5950(9) 0.4067(5) 0.102(5) Uani 1 1 d . . .
H16A H 0.9422 0.5487 0.4331 0.152 Uiso 1 1 calc R . .
H16B H 1.0077 0.6256 0.4202 0.152 Uiso 1 1 calc R . .
H16C H 0.9345 0.5844 0.3563 0.152 Uiso 1 1 calc R . .
C17 C 0.9063(15) 0.7667(9) 0.4225(6) 0.115(6) Uani 1 1 d . . .
H17A H 0.8692 0.8152 0.4138 0.172 Uiso 1 1 calc R . .
H17B H 0.9529 0.753 0.3827 0.172 Uiso 1 1 calc R . .
H17C H 0.9606 0.7686 0.4654 0.172 Uiso 1 1 calc R . .
C18 C 0.6284(12) 0.7967(7) 0.4717(7) 0.084(4) Uiso 1 1 d . . .
H18A H 0.6747 0.8388 0.4556 0.126 Uiso 1 1 calc R . .
H18B H 0.6241 0.7995 0.5227 0.126 Uiso 1 1 calc R . .
H18C H 0.5461 0.7977 0.4487 0.126 Uiso 1 1 calc R . .
C19 C 0.5082(9) 0.6460(11) 0.4849(5) 0.105(6) Uani 1 1 d . . .
H19A H 0.4839 0.5945 0.4775 0.157 Uiso 1 1 calc R . .
H19B H 0.4497 0.6782 0.4589 0.157 Uiso 1 1 calc R . .
H19C H 0.5101 0.6577 0.535 0.157 Uiso 1 1 calc R . .
C20 C 0.6949(16) 0.5202(5) 0.4459(6) 0.107(6) Uani 1 1 d . . .
H20A H 0.608 0.5087 0.4416 0.16 Uiso 1 1 calc R . .
H20B H 0.7305 0.5027 0.4914 0.16 Uiso 1 1 calc R . .
H20C H 0.735 0.4957 0.4081 0.16 Uiso 1 1 calc R . .
C21 C 0.3076(7) 0.8290(4) 0.2784(5) 0.0411(19) Uani 1 1 d . . .
C22 C 0.4083(8) 0.8744(4) 0.3000(4) 0.0396(19) Uani 1 1 d . . .
C23 C 0.4712(8) 0.8950(4) 0.2405(4) 0.0373(18) Uani 1 1 d . . .
C24 C 0.4073(8) 0.8626(4) 0.1799(4) 0.0416(19) Uani 1 1 d . . .
C25 C 0.3067(8) 0.8226(4) 0.2023(4) 0.0412(19) Uani 1 1 d . . .
C26 C 0.2159(9) 0.7995(6) 0.3240(6) 0.061(3) Uani 1 1 d . . .
H26A H 0.1699 0.76 0.2994 0.092 Uiso 1 1 calc R . .
H26B H 0.1603 0.8391 0.3356 0.092 Uiso 1 1 calc R . .
H26C H 0.2569 0.7801 0.3673 0.092 Uiso 1 1 calc R . .
C27 C 0.4312(10) 0.9048(5) 0.3744(5) 0.062(3) Uani 1 1 d . . .
H27A H 0.5142 0.924 0.3807 0.092 Uiso 1 1 calc R . .
H27B H 0.4207 0.8653 0.4085 0.092 Uiso 1 1 calc R . .
H27C H 0.3734 0.9445 0.3818 0.092 Uiso 1 1 calc R . .
C28 C 0.5805(9) 0.9455(4) 0.2421(5) 0.055(2) Uani 1 1 d . . .
H28A H 0.6247 0.9373 0.2001 0.083 Uiso 1 1 calc R . .
H28B H 0.6341 0.935 0.2841 0.083 Uiso 1 1 calc R . .
H28C H 0.5535 0.9969 0.2433 0.083 Uiso 1 1 calc R . .
C29 C 0.4330(10) 0.8742(5) 0.1045(4) 0.055(2) Uani 1 1 d . . .
H29A H 0.5126 0.8977 0.1023 0.083 Uiso 1 1 calc R . .
H29B H 0.3702 0.9061 0.0817 0.083 Uiso 1 1 calc R . .
H29C H 0.4329 0.8266 0.0803 0.083 Uiso 1 1 calc R . .
C30 C 0.2097(8) 0.7844(6) 0.1556(6) 0.060(3) Uani 1 1 d . . .
H30A H 0.2481 0.7532 0.1216 0.09 Uiso 1 1 calc R . .
H30B H 0.1586 0.8214 0.1305 0.09 Uiso 1 1 calc R . .
H30C H 0.1595 0.7539 0.1844 0.09 Uiso 1 1 calc R . .
C31 C 0.4574(19) 0.4766(12) 0.2188(11) 0.029(6) Uiso 0.484(12) 1 d P A 1
C32 C 0.405(2) 0.4951(11) 0.2815(10) 0.034(4) Uiso 0.484(12) 1 d P A 1
C33 C 0.3046(16) 0.5432(9) 0.2652(10) 0.028(4) Uiso 0.484(12) 1 d P A 1
C34 C 0.2944(19) 0.5538(11) 0.1889(12) 0.028(4) Uiso 0.484(12) 1 d P A 1
C35 C 0.3906(19) 0.5158(11) 0.1633(8) 0.024(4) Uiso 0.484(12) 1 d P A 1
C36 C 0.555(2) 0.4251(10) 0.2174(16) 0.065(7) Uani 0.484(12) 1 d P A 1
H36A H 0.5796 0.4204 0.1693 0.098 Uiso 0.484(12) 1 calc PR A 1
H36B H 0.5284 0.377 0.2339 0.098 Uiso 0.484(12) 1 calc PR A 1
H36C H 0.6241 0.4425 0.2481 0.098 Uiso 0.484(12) 1 calc PR A 1
C37 C 0.430(2) 0.4683(11) 0.3540(10) 0.064(7) Uani 0.484(12) 1 d P A 1
H37A H 0.3743 0.4921 0.3847 0.096 Uiso 0.484(12) 1 calc PR A 1
H37B H 0.514 0.4801 0.3703 0.096 Uiso 0.484(12) 1 calc PR A 1
H37C H 0.4182 0.4148 0.3552 0.096 Uiso 0.484(12) 1 calc PR A 1
C38 C 0.217(2) 0.5757(14) 0.3151(12) 0.073(7) Uiso 0.484(12) 1 d P A 1
H38A H 0.2426 0.5613 0.3634 0.11 Uiso 0.484(12) 1 calc PR A 1
H38B H 0.135 0.5571 0.3027 0.11 Uiso 0.484(12) 1 calc PR A 1
H38C H 0.2175 0.6295 0.3112 0.11 Uiso 0.484(12) 1 calc PR A 1
C39 C 0.1955(19) 0.5975(12) 0.1475(12) 0.062(6) Uiso 0.484(12) 1 d P A 1
H39A H 0.1399 0.6186 0.1799 0.092 Uiso 0.484(12) 1 calc PR A 1
H39B H 0.1503 0.5648 0.1142 0.092 Uiso 0.484(12) 1 calc PR A 1
H39C H 0.2327 0.6373 0.1217 0.092 Uiso 0.484(12) 1 calc PR A 1
C40 C 0.401(3) 0.5054(13) 0.0854(9) 0.074(8) Uani 0.484(12) 1 d P A 1
H40A H 0.475 0.4772 0.0779 0.111 Uiso 0.484(12) 1 calc PR A 1
H40B H 0.4058 0.5536 0.0627 0.111 Uiso 0.484(12) 1 calc PR A 1
H40C H 0.3301 0.4786 0.0652 0.111 Uiso 0.484(12) 1 calc PR A 1
C31' C 0.4568(17) 0.4747(8) 0.2453(12) 0.032(5) Uani 0.516(12) 1 d P A 2
C32' C 0.3612(18) 0.5116(10) 0.2769(8) 0.030(4) Uiso 0.516(12) 1 d P A 2
C33' C 0.2928(12) 0.5528(8) 0.2240(12) 0.030(4) Uani 0.516(12) 1 d P A 2
C34' C 0.343(2) 0.5394(9) 0.1586(10) 0.038(4) Uani 0.516(12) 1 d P A 2
C35' C 0.4437(17) 0.4909(10) 0.1705(9) 0.038(4) Uiso 0.516(12) 1 d P A 2
C36' C 0.545(2) 0.4204(12) 0.2764(17) 0.097(11) Uani 0.516(12) 1 d P A 2
H36D H 0.5984 0.4039 0.2405 0.145 Uiso 0.516(12) 1 calc PR A 2
H36E H 0.5018 0.3781 0.2941 0.145 Uiso 0.516(12) 1 calc PR A 2
H36F H 0.5946 0.4434 0.3152 0.145 Uiso 0.516(12) 1 calc PR A 2
C37' C 0.323(2) 0.5100(14) 0.3459(11) 0.079(8) Uani 0.516(12) 1 d P A 2
H37D H 0.2538 0.5434 0.3493 0.119 Uiso 0.516(12) 1 calc PR A 2
H37E H 0.3898 0.5255 0.3791 0.119 Uiso 0.516(12) 1 calc PR A 2
H37F H 0.2982 0.4598 0.3573 0.119 Uiso 0.516(12) 1 calc PR A 2
C38' C 0.178(3) 0.5932(16) 0.2278(16) 0.104(9) Uiso 0.516(12) 1 d P A 2
H38D H 0.1586 0.5976 0.277 0.156 Uiso 0.516(12) 1 calc PR A 2
H38E H 0.1122 0.5664 0.2014 0.156 Uiso 0.516(12) 1 calc PR A 2
H38F H 0.1855 0.6424 0.2076 0.156 Uiso 0.516(12) 1 calc PR A 2
C39' C 0.289(2) 0.5694(13) 0.0868(12) 0.094(10) Uani 0.516(12) 1 d P A 2
H39D H 0.3389 0.5526 0.0495 0.142 Uiso 0.516(12) 1 calc PR A 2
H39E H 0.2882 0.6233 0.088 0.142 Uiso 0.516(12) 1 calc PR A 2
H39F H 0.2058 0.5511 0.0776 0.142 Uiso 0.516(12) 1 calc PR A 2
C40' C 0.512(3) 0.4555(13) 0.1159(17) 0.110(12) Uani 0.516(12) 1 d P A 2
H40D H 0.5771 0.4253 0.1383 0.166 Uiso 0.516(12) 1 calc PR A 2
H40E H 0.5465 0.4934 0.0868 0.166 Uiso 0.516(12) 1 calc PR A 2
H40F H 0.4566 0.4242 0.0864 0.166 Uiso 0.516(12) 1 calc PR A 2
C41 C 0.8426(15) 0.5958(10) 0.1036(8) 0.105(5) Uani 1 1 d . . .
H41 H 0.907 0.574 0.132 0.126 Uiso 1 1 calc R . .
C42 C 0.7347(14) 0.5723(6) 0.0958(6) 0.073(3) Uani 1 1 d . . .
H42 H 0.7068 0.5279 0.1156 0.088 Uiso 1 1 calc R . .
C43 C 0.6641(11) 0.6193(7) 0.0550(5) 0.068(3) Uani 1 1 d . . .
H43 H 0.5794 0.6143 0.0434 0.082 Uiso 1 1 calc R . .
C44 C 0.7349(19) 0.6740(7) 0.0341(6) 0.098(5) Uani 1 1 d . . .
H44 H 0.7113 0.7148 0.0051 0.117 Uiso 1 1 calc R . .
C45 C 0.8503(15) 0.6579(12) 0.0641(8) 0.107(6) Uani 1 1 d . . .
H45 H 0.922 0.6854 0.058 0.128 Uiso 1 1 calc R . .
Cl1 Cl 0.9227(2) 0.69426(17) 0.24932(16) 0.0718(8) Uani 1 1 d . . .
Cl2 Cl 0.7421(3) 0.82734(13) 0.12679(14) 0.0708(8) Uani 1 1 d . . .
Er1 Er 0.72117(3) 0.694575(18) 0.170443(16) 0.03046(15) Uani 1 1 d . . .
N1 N 0.4833(5) 0.6771(3) 0.3131(3) 0.0275(12) Uani 1 1 d . A .
N12 N 0.6580(5) 0.7661(3) 0.2819(3) 0.0286(13) Uani 1 1 d . . .
H12 H 0.7161 0.797 0.2726 0.034 Uiso 1 1 calc R . .
N13 N 0.6610(5) 0.5993(3) 0.2647(3) 0.0298(13) Uani 1 1 d . A .
H13 H 0.7194 0.5722 0.2492 0.036 Uiso 1 1 calc R . .
N23 N 0.4920(5) 0.6925(3) 0.1743(3) 0.0255(12) Uani 1 1 d . A .
H23 H 0.496 0.6974 0.1287 0.031 Uiso 1 1 calc R . .
Ti1 Ti 0.65736(13) 0.67562(7) 0.33860(7) 0.0327(3) Uani 1 1 d . . .
Ti2 Ti 0.48512(11) 0.76313(6) 0.25380(6) 0.0265(3) Uani 1 1 d . . .
Ti3 Ti 0.48612(11) 0.60643(6) 0.23913(6) 0.0265(3) Uani 1 1 d . . .

loop_
_atom_site_aniso_label
_atom_site_aniso_U_11
_atom_site_aniso_U_22
_atom_site_aniso_U_33
_atom_site_aniso_U_23
_atom_site_aniso_U_13
_atom_site_aniso_U_12
C11 0.044(5) 0.054(5) 0.030(4) 0.000(4) -0.006(3) 0.023(4)
C12 0.050(5) 0.057(5) 0.024(4) 0.009(3) -0.012(4) -0.018(4)
C13 0.071(6) 0.037(4) 0.020(3) -0.004(3) -0.014(4) 0.017(4)
C14 0.044(5) 0.068(6) 0.021(3) -0.003(4) -0.005(3) -0.001(4)
C15 0.072(6) 0.035(4) 0.027(4) 0.010(3) -0.018(4) -0.012(4)
C16 0.090(9) 0.172(14) 0.041(6) 0.014(7) -0.006(6) 0.079(10)
C17 0.124(12) 0.166(14) 0.053(7) 0.011(8) -0.001(7) -0.097(11)
C19 0.039(6) 0.235(18) 0.041(6) 0.011(8) 0.005(5) -0.014(8)
C20 0.213(17) 0.038(5) 0.062(7) 0.017(5) -0.036(9) -0.038(8)
C21 0.033(4) 0.036(4) 0.054(5) 0.001(4) -0.003(4) 0.016(3)
C22 0.055(5) 0.027(4) 0.036(4) 0.000(3) -0.004(4) 0.024(4)
C23 0.052(5) 0.016(3) 0.043(4) 0.002(3) -0.006(4) 0.009(3)
C24 0.056(5) 0.026(4) 0.041(4) 0.005(3) -0.008(4) 0.009(4)
C25 0.042(5) 0.037(4) 0.042(4) -0.002(3) -0.016(4) 0.015(4)
C26 0.046(5) 0.067(7) 0.070(7) 0.003(5) 0.001(5) 0.017(5)
C27 0.070(7) 0.060(6) 0.051(5) -0.021(5) -0.021(5) 0.030(5)
C28 0.070(6) 0.026(4) 0.070(6) -0.005(4) 0.003(5) -0.009(4)
C29 0.084(7) 0.051(5) 0.030(4) 0.012(4) -0.006(4) 0.012(5)
C30 0.045(5) 0.062(6) 0.069(6) -0.003(5) -0.020(5) 0.012(5)
C36 0.056(13) 0.023(9) 0.12(2) -0.003(11) 0.011(14) 0.012(9)
C37 0.071(15) 0.057(12) 0.061(12) 0.031(10) -0.021(11) -0.042(11)
C40 0.12(2) 0.073(15) 0.028(9) -0.011(9) -0.002(11) -0.046(16)
C31' 0.047(11) 0.018(7) 0.029(10) 0.006(7) -0.017(9) -0.015(6)
C33' 0.016(7) 0.028(8) 0.045(13) -0.011(8) 0.005(7) -0.003(5)
C34' 0.039(9) 0.021(7) 0.052(11) 0.005(7) -0.013(9) 0.008(8)
C36' 0.094(19) 0.047(12) 0.14(3) 0.041(15) -0.051(19) -0.044(12)
C37' 0.075(16) 0.102(18) 0.064(13) -0.001(12) 0.021(11) -0.059(15)
C39' 0.11(2) 0.079(16) 0.081(15) 0.038(13) -0.062(15) -0.060(16)
C40' 0.13(2) 0.052(13) 0.16(3) -0.060(16) 0.08(2) -0.046(15)
C41 0.087(11) 0.131(14) 0.096(11) -0.046(10) -0.006(9) 0.049(11)
C42 0.124(11) 0.043(5) 0.056(6) -0.013(5) 0.022(7) 0.014(7)
C43 0.069(7) 0.092(8) 0.042(5) -0.030(6) 0.000(5) 0.010(7)
C44 0.191(18) 0.068(8) 0.036(6) -0.005(5) 0.024(8) 0.012(10)
C45 0.081(10) 0.171(17) 0.073(9) -0.049(10) 0.046(8) -0.039(11)
Cl1 0.0414(13) 0.097(2) 0.0733(17) -0.0097(14) -0.0194(12) 0.0099(13)
Cl2 0.109(2) 0.0424(12) 0.0641(15) 0.0143(11) 0.0254(15) -0.0063(13)
Er1 0.0290(2) 0.0346(2) 0.0283(2) 0.00028(13) 0.00570(12) -0.00228(14)
N1 0.029(3) 0.026(3) 0.028(3) 0.003(2) 0.004(2) 0.002(2)
N12 0.032(3) 0.027(3) 0.027(3) -0.006(2) 0.000(2) -0.003(2)
N13 0.028(3) 0.031(3) 0.031(3) 0.003(2) -0.001(2) 0.005(3)
N23 0.029(3) 0.025(3) 0.023(3) -0.007(2) 0.002(2) 0.002(2)
Ti1 0.0464(8) 0.0248(6) 0.0252(6) 0.0000(5) -0.0095(6) 0.0004(6)
Ti2 0.0294(7) 0.0236(6) 0.0260(6) -0.0023(5) -0.0006(5) 0.0020(5)
Ti3 0.0255(6) 0.0224(6) 0.0313(6) 0.0015(5) -0.0009(5) -0.0037(5)

loop_
_atom_type_symbol
_atom_type_description
_atom_type_scat_dispersion_real
_atom_type_scat_dispersion_imag
_atom_type_scat_source
C C 0.0033 0.0016 'International Tables Vol C Tables 4.2.6.8 and 6.1.1.4'
H H 0 0 'International Tables Vol C Tables 4.2.6.8 and 6.1.1.4'
Cl Cl 0.1484 0.1585 'International Tables Vol C Tables 4.2.6.8 and 6.1.1.4'
Er Er -0.2586 4.9576 'International Tables Vol C Tables 4.2.6.8 and 6.1.1.4'
N N 0.0061 0.0033 'International Tables Vol C Tables 4.2.6.8 and 6.1.1.4'
Ti Ti 0.2776 0.4457 'International Tables Vol C Tables 4.2.6.8 and 6.1.1.4'

loop_
_exptl_crystal_face_index_h
_exptl_crystal_face_index_k
_exptl_crystal_face_index_l
_exptl_crystal_face_perp_dist
-15 10 -1 0.053
-9 -15 1 0.119
5 -1 0 0.056
-2 12 -1 0.08
0 -1 -7 0.068
0 1 7 0.096
1 -7 -6 0.043
3 -4 2 0.079

loop_
_geom_angle_atom_site_label_1
_geom_angle_atom_site_label_2
_geom_angle_atom_site_label_3
_geom_angle
_geom_angle_site_symmetry_1
_geom_angle_site_symmetry_3
_geom_angle_publ_flag
C12 C11 C15 107.3(7) . . ?
C12 C11 C16 126.6(10) . . ?
C15 C11 C16 125.7(10) . . ?
C12 C11 Ti1 72.8(4) . . ?
C15 C11 Ti1 71.1(4) . . ?
C16 C11 Ti1 127.0(6) . . ?
C11 C12 C13 107.9(8) . . ?
C11 C12 C17 125.4(11) . . ?
C13 C12 C17 126.6(11) . . ?
C11 C12 Ti1 74.2(5) . . ?
C13 C12 Ti1 70.1(4) . . ?
C17 C12 Ti1 124.3(6) . . ?
C14 C13 C12 109.0(7) . . ?
C14 C13 C18 119.6(9) . . ?
C12 C13 C18 131.3(9) . . ?
C14 C13 Ti1 72.9(4) . . ?
C12 C13 Ti1 75.7(4) . . ?
C18 C13 Ti1 119.5(6) . . ?
C13 C14 C15 106.6(8) . . ?
C13 C14 C19 126.9(11) . . ?
C15 C14 C19 126.4(11) . . ?
C13 C14 Ti1 72.7(4) . . ?
C15 C14 Ti1 74.4(4) . . ?
C19 C14 Ti1 120.9(6) . . ?
C14 C15 C11 109.1(7) . . ?
C14 C15 C20 127.0(11) . . ?
C11 C15 C20 123.5(11) . . ?
C14 C15 Ti1 71.4(4) . . ?
C11 C15 Ti1 75.0(4) . . ?
C20 C15 Ti1 125.0(6) . . ?
C22 C21 C25 106.6(8) . . ?
C22 C21 C26 126.2(8) . . ?
C25 C21 C26 127.0(8) . . ?
C22 C21 Ti2 73.1(4) . . ?
C25 C21 Ti2 73.1(5) . . ?
C26 C21 Ti2 122.9(6) . . ?
C21 C22 C23 109.7(7) . . ?
C21 C22 C27 123.6(8) . . ?
C23 C22 C27 126.1(8) . . ?
C21 C22 Ti2 72.1(4) . . ?
C23 C22 Ti2 73.8(4) . . ?
C27 C22 Ti2 127.6(5) . . ?
C22 C23 C24 107.1(7) . . ?
C22 C23 C28 125.2(7) . . ?
C24 C23 C28 127.6(8) . . ?
C22 C23 Ti2 71.7(4) . . ?
C24 C23 Ti2 72.6(4) . . ?
C28 C23 Ti2 123.7(5) . . ?
C25 C24 C23 108.5(7) . . ?
C25 C24 C29 124.5(8) . . ?
C23 C24 C29 126.7(8) . . ?
C25 C24 Ti2 72.2(4) . . ?
C23 C24 Ti2 72.7(4) . . ?
C29 C24 Ti2 125.7(6) . . ?
C24 C25 C21 108.1(7) . . ?
C24 C25 C30 126.4(8) . . ?
C21 C25 C30 125.3(9) . . ?
C24 C25 Ti2 73.5(4) . . ?
C21 C25 Ti2 71.3(4) . . ?
C30 C25 Ti2 124.3(6) . . ?
C32 C31 C35 106.9(18) . . ?
C32 C31 C36 122(2) . . ?
C35 C31 C36 131(2) . . ?
C32 C31 Ti3 71.7(11) . . ?
C35 C31 Ti3 71.8(11) . . ?
C36 C31 Ti3 123.6(15) . . ?
C31 C32 C33 108.6(16) . . ?
C31 C32 C37 131(2) . . ?
C33 C32 C37 120(2) . . ?
C31 C32 Ti3 74.1(12) . . ?
C33 C32 Ti3 73.2(9) . . ?
C37 C32 Ti3 123.5(12) . . ?
C32 C33 C34 107.5(16) . . ?
C32 C33 C38 128.2(19) . . ?
C34 C33 C38 124(2) . . ?
C32 C33 Ti3 71.9(9) . . ?
C34 C33 Ti3 74.7(11) . . ?
C38 C33 Ti3 121.5(13) . . ?
C35 C34 C33 106.2(16) . . ?
C35 C34 C39 128(2) . . ?
C33 C34 C39 126(2) . . ?
C35 C34 Ti3 70.7(10) . . ?
C33 C34 Ti3 70.1(10) . . ?
C39 C34 Ti3 124.4(14) . . ?
C34 C35 C31 110.7(15) . . ?
C34 C35 C40 122(2) . . ?
C31 C35 C40 126(2) . . ?
C34 C35 Ti3 76.1(10) . . ?
C31 C35 Ti3 73.3(11) . . ?
C40 C35 Ti3 128.4(12) . . ?
C32' C31' C35' 107.2(15) . . ?
C32' C31' C36' 129(2) . . ?
C35' C31' C36' 123(2) . . ?
C32' C31' Ti3 70.1(8) . . ?
C35' C31' Ti3 75.9(9) . . ?
C36' C31' Ti3 126.2(12) . . ?
C37' C32' C33' 119(2) . . ?
C37' C32' C31' 132(2) . . ?
C33' C32' C31' 108.6(15) . . ?
C37' C32' Ti3 121.5(12) . . ?
C33' C32' Ti3 72.1(8) . . ?
C31' C32' Ti3 75.3(9) . . ?
C34' C33' C32' 108.2(14) . . ?
C34' C33' C38' 121(2) . . ?
C32' C33' C38' 130(2) . . ?
C34' C33' Ti3 76.8(9) . . ?
C32' C33' Ti3 72.5(8) . . ?
C38' C33' Ti3 124.6(14) . . ?
C33' C34' C35' 108.3(14) . . ?
C33' C34' C39' 125(2) . . ?
C35' C34' C39' 127(2) . . ?
C33' C34' Ti3 68.8(8) . . ?
C35' C34' Ti3 75.2(9) . . ?
C39' C34' Ti3 124.7(11) . . ?
C34' C35' C31' 107.6(15) . . ?
C34' C35' C40' 126(2) . . ?
C31' C35' C40' 126(2) . . ?
C34' C35' Ti3 71.4(9) . . ?
C31' C35' Ti3 69.7(8) . . ?
C40' C35' Ti3 130.6(12) . . ?
C42 C41 C45 108.1(14) . . ?
C42 C41 Er1 77.2(7) . . ?
C45 C41 Er1 76.0(8) . . ?
C41 C42 C43 110.5(13) . . ?
C41 C42 Er1 75.1(7) . . ?
C43 C42 Er1 74.3(6) . . ?
C44 C43 C42 108.2(12) . . ?
C44 C43 Er1 75.9(6) . . ?
C42 C43 Er1 75.8(6) . . ?
C43 C44 C45 105.0(13) . . ?
C43 C44 Er1 74.7(6) . . ?
C45 C44 Er1 74.9(7) . . ?
C41 C45 C44 108.1(14) . . ?
C41 C45 Er1 74.0(7) . . ?
C44 C45 Er1 74.6(7) . . ?
N23 Er1 Cl2 97.85(14) . . ?
N23 Er1 Cl1 142.97(14) . . ?
Cl2 Er1 Cl1 95.57(10) . . ?
N23 Er1 N13 70.56(18) . . ?
Cl2 Er1 N13 151.36(15) . . ?
Cl1 Er1 N13 81.30(15) . . ?
N23 Er1 C41 123.3(4) . . ?
Cl2 Er1 C41 115.0(5) . . ?
Cl1 Er1 C41 80.5(3) . . ?
N13 Er1 C41 92.7(5) . . ?
N23 Er1 N12 70.17(17) . . ?
Cl2 Er1 N12 80.47(14) . . ?
Cl1 Er1 N12 78.31(14) . . ?
N13 Er1 N12 70.99(18) . . ?
C41 Er1 N12 154.9(4) . . ?
N23 Er1 C43 80.6(3) . . ?
Cl2 Er1 C43 103.7(3) . . ?
Cl1 Er1 C43 129.0(3) . . ?
N13 Er1 C43 100.1(3) . . ?
C41 Er1 C43 48.5(4) . . ?
N12 Er1 C43 150.8(3) . . ?
N23 Er1 C44 98.9(5) . . ?
Cl2 Er1 C44 78.5(3) . . ?
Cl1 Er1 C44 117.6(5) . . ?
N13 Er1 C44 128.3(3) . . ?
C41 Er1 C44 50.0(5) . . ?
N12 Er1 C44 154.6(3) . . ?
C43 Er1 C44 29.5(4) . . ?
N23 Er1 C42 95.6(4) . . ?
Cl2 Er1 C42 127.1(3) . . ?
Cl1 Er1 C42 103.4(3) . . ?
N13 Er1 C42 81.0(3) . . ?
C41 Er1 C42 27.7(4) . . ?
N12 Er1 C42 151.4(3) . . ?
C43 Er1 C42 29.9(4) . . ?
C44 Er1 C42 48.9(4) . . ?
N23 Er1 C45 127.7(4) . . ?
Cl2 Er1 C45 85.5(5) . . ?
Cl1 Er1 C45 87.6(4) . . ?
N13 Er1 C45 122.6(5) . . ?
C41 Er1 C45 29.9(5) . . ?
N12 Er1 C45 159.0(4) . . ?
C43 Er1 C45 48.5(4) . . ?
C44 Er1 C45 30.4(5) . . ?
C42 Er1 C45 47.3(5) . . ?
N23 Er1 Ti1 72.08(13) . . ?
Cl2 Er1 Ti1 115.93(7) . . ?
Cl1 Er1 Ti1 71.00(8) . . ?
N13 Er1 Ti1 36.13(13) . . ?
C41 Er1 Ti1 123.0(4) . . ?
N12 Er1 Ti1 35.87(13) . . ?
C43 Er1 Ti1 134.0(3) . . ?
C44 Er1 Ti1 163.4(4) . . ?
C42 Er1 Ti1 116.9(2) . . ?
C45 Er1 Ti1 150.4(5) . . ?
N23 Er1 Ti2 35.80(12) . . ?
Cl2 Er1 Ti2 84.13(7) . . ?
Cl1 Er1 Ti2 112.62(7) . . ?
N13 Er1 Ti2 71.20(13) . . ?
C41 Er1 Ti2 156.5(5) . . ?
N12 Er1 Ti2 34.97(13) . . ?
C43 Er1 Ti2 116.0(3) . . ?
C44 Er1 Ti2 127.9(4) . . ?
C42 Er1 Ti2 129.5(3) . . ?
C45 Er1 Ti2 158.0(5) . . ?
Ti1 Er1 Ti2 50.67(3) . . ?
Ti3 N1 Ti2 96.2(3) . . ?
Ti3 N1 Ti1 96.1(3) . . ?
Ti2 N1 Ti1 96.1(3) . . ?
Ti2 N12 Ti1 95.0(3) . . ?
Ti2 N12 Er1 94.3(2) . . ?
Ti1 N12 Er1 92.6(2) . . ?
Ti3 N13 Ti1 93.5(3) . . ?
Ti3 N13 Er1 94.5(2) . . ?
Ti1 N13 Er1 92.7(2) . . ?
Ti2 N23 Ti3 91.5(2) . . ?
Ti2 N23 Er1 96.0(2) . . ?
Ti3 N23 Er1 96.1(2) . . ?
N1 Ti1 N12 83.9(2) . . ?
N1 Ti1 N13 84.4(2) . . ?
N12 Ti1 N13 101.0(2) . . ?
N1 Ti1 C13 108.4(3) . . ?
N12 Ti1 C13 100.7(3) . . ?
N13 Ti1 C13 155.8(3) . . ?
N1 Ti1 C14 93.5(3) . . ?
N12 Ti1 C14 131.1(3) . . ?
N13 Ti1 C14 127.4(3) . . ?
C13 Ti1 C14 34.4(3) . . ?
N1 Ti1 C15 113.5(3) . . ?
N12 Ti1 C15 153.9(3) . . ?
N13 Ti1 C15 100.0(3) . . ?
C13 Ti1 C15 56.2(3) . . ?
C14 Ti1 C15 34.2(3) . . ?
N1 Ti1 C12 142.6(3) . . ?
N12 Ti1 C12 98.5(3) . . ?
N13 Ti1 C12 130.8(3) . . ?
C13 Ti1 C12 34.2(3) . . ?
C14 Ti1 C12 57.0(3) . . ?
C15 Ti1 C12 55.7(3) . . ?
N1 Ti1 C11 147.2(3) . . ?
N12 Ti1 C11 125.2(3) . . ?
N13 Ti1 C11 102.0(3) . . ?
C13 Ti1 C11 56.1(3) . . ?
C14 Ti1 C11 56.9(3) . . ?
C15 Ti1 C11 33.9(3) . . ?
C12 Ti1 C11 33.0(3) . . ?
N1 Ti1 Ti3 41.42(17) . . ?
N12 Ti1 Ti3 91.70(17) . . ?
N13 Ti1 Ti3 42.98(17) . . ?
C13 Ti1 Ti3 146.2(3) . . ?
C14 Ti1 Ti3 117.7(2) . . ?
C15 Ti1 Ti3 114.31(19) . . ?
C12 Ti1 Ti3 169.3(2) . . ?
C11 Ti1 Ti3 136.6(2) . . ?
N1 Ti1 Ti2 41.71(16) . . ?
N12 Ti1 Ti2 42.24(17) . . ?
N13 Ti1 Ti2 91.82(17) . . ?
C13 Ti1 Ti2 111.5(2) . . ?
C14 Ti1 Ti2 120.2(2) . . ?
C15 Ti1 Ti2 151.5(3) . . ?
C12 Ti1 Ti2 130.9(2) . . ?
C11 Ti1 Ti2 163.8(2) . . ?
Ti3 Ti1 Ti2 59.56(5) . . ?
N1 Ti1 Er1 91.75(17) . . ?
N12 Ti1 Er1 51.57(16) . . ?
N13 Ti1 Er1 51.21(17) . . ?
C13 Ti1 Er1 144.5(2) . . ?
C14 Ti1 Er1 174.4(2) . . ?
C15 Ti1 Er1 140.9(2) . . ?
C12 Ti1 Er1 119.1(2) . . ?
C11 Ti1 Er1 117.5(2) . . ?
Ti3 Ti1 Er1 65.49(4) . . ?
Ti2 Ti1 Er1 65.25(4) . . ?
N1 Ti2 N12 84.9(2) . . ?
N1 Ti2 N23 85.9(2) . . ?
N12 Ti2 N23 97.9(2) . . ?
N1 Ti2 C21 104.4(3) . . ?
N12 Ti2 C21 137.7(3) . . ?
N23 Ti2 C21 123.5(3) . . ?
N1 Ti2 C22 116.7(3) . . ?
N12 Ti2 C22 104.0(3) . . ?
N23 Ti2 C22 149.4(2) . . ?
C21 Ti2 C22 34.8(3) . . ?
N1 Ti2 C25 124.3(3) . . ?
N12 Ti2 C25 149.6(3) . . ?
N23 Ti2 C25 93.0(3) . . ?
C21 Ti2 C25 35.6(3) . . ?
C22 Ti2 C25 57.7(3) . . ?
N1 Ti2 C23 149.5(3) . . ?
N12 Ti2 C23 93.2(3) . . ?
N23 Ti2 C23 124.3(3) . . ?
C21 Ti2 C23 58.2(3) . . ?
C22 Ti2 C23 34.5(3) . . ?
C25 Ti2 C23 57.7(3) . . ?
N1 Ti2 C24 158.6(3) . . ?
N12 Ti2 C24 116.2(3) . . ?
N23 Ti2 C24 93.9(3) . . ?
C21 Ti2 C24 58.2(3) . . ?
C22 Ti2 C24 57.4(3) . . ?
C25 Ti2 C24 34.3(3) . . ?
C23 Ti2 C24 34.7(3) . . ?
N1 Ti2 Ti3 41.64(17) . . ?
N12 Ti2 Ti3 92.52(17) . . ?
N23 Ti2 Ti3 44.31(16) . . ?
C21 Ti2 Ti3 122.0(2) . . ?
C22 Ti2 Ti3 152.0(2) . . ?
C25 Ti2 Ti3 114.6(2) . . ?
C23 Ti2 Ti3 168.07(19) . . ?
C24 Ti2 Ti3 133.7(2) . . ?
N1 Ti2 Ti1 42.19(18) . . ?
N12 Ti2 Ti1 42.80(18) . . ?
N23 Ti2 Ti1 90.79(17) . . ?
C21 Ti2 Ti1 133.4(2) . . ?
C22 Ti2 Ti1 119.78(19) . . ?
C25 Ti2 Ti1 165.6(2) . . ?
C23 Ti2 Ti1 129.83(19) . . ?
C24 Ti2 Ti1 159.0(2) . . ?
Ti3 Ti2 Ti1 59.99(4) . . ?
N1 Ti2 Er1 91.10(18) . . ?
N12 Ti2 Er1 50.75(16) . . ?
N23 Ti2 Er1 48.16(17) . . ?
C21 Ti2 Er1 162.4(2) . . ?
C22 Ti2 Er1 142.3(2) . . ?
C25 Ti2 Er1 127.6(2) . . ?
C23 Ti2 Er1 111.1(2) . . ?
C24 Ti2 Er1 104.7(2) . . ?
Ti3 Ti2 Er1 65.15(4) . . ?
Ti1 Ti2 Er1 64.08(4) . . ?
N1 Ti3 N13 85.9(3) . . ?
N1 Ti3 N23 86.3(2) . . ?
N13 Ti3 N23 97.6(2) . . ?
N1 Ti3 C33' 107.9(5) . . ?
N13 Ti3 C33' 150.9(4) . . ?
N23 Ti3 C33' 108.6(6) . . ?
N1 Ti3 C32' 103.0(4) . . ?
N13 Ti3 C32' 117.6(6) . . ?
N23 Ti3 C32' 143.9(5) . . ?
C33' Ti3 C32' 35.4(7) . . ?
N1 Ti3 C35 151.9(5) . . ?
N13 Ti3 C35 119.3(6) . . ?
N23 Ti3 C35 101.3(5) . . ?
C33' Ti3 C35 44.0(6) . . ?
C32' Ti3 C35 55.8(5) . . ?
N1 Ti3 C32 107.0(5) . . ?
N13 Ti3 C32 104.3(6) . . ?
N23 Ti3 C32 155.0(5) . . ?
C33' Ti3 C32 47.7(7) . . ?
C32' Ti3 C32 13.9(5) . . ?
C35 Ti3 C32 57.3(6) . . ?
N1 Ti3 C31 140.2(5) . . ?
N13 Ti3 C31 95.2(5) . . ?
N23 Ti3 C31 132.5(5) . . ?
C33' Ti3 C31 57.6(6) . . ?
C32' Ti3 C31 42.2(7) . . ?
C35 Ti3 C31 34.8(7) . . ?
C32 Ti3 C31 34.2(6) . . ?
N1 Ti3 C33 96.3(4) . . ?
N13 Ti3 C33 137.8(5) . . ?
N23 Ti3 C33 124.7(5) . . ?
C33' Ti3 C33 19.6(5) . . ?
C32' Ti3 C33 21.0(5) . . ?
C35 Ti3 C33 57.0(6) . . ?
C32 Ti3 C33 34.9(6) . . ?
C31 Ti3 C33 57.4(6) . . ?
N1 Ti3 C31' 128.2(6) . . ?
N13 Ti3 C31' 93.2(5) . . ?
N23 Ti3 C31' 144.6(6) . . ?
C33' Ti3 C31' 58.1(6) . . ?
C32' Ti3 C31' 34.6(7) . . ?
C35 Ti3 C31' 45.0(6) . . ?
C32 Ti3 C31' 24.0(6) . . ?
C31 Ti3 C31' 12.1(5) . . ?
C33 Ti3 C31' 53.0(6) . . ?
N1 Ti3 C34' 138.9(7) . . ?
N13 Ti3 C34' 134.7(6) . . ?
N23 Ti3 C34' 92.8(4) . . ?
C33' Ti3 C34' 34.4(6) . . ?
C32' Ti3 C34' 57.4(6) . . ?
C35 Ti3 C34' 16.1(4) . . ?
C32 Ti3 C34' 63.2(6) . . ?
C31 Ti3 C34' 48.7(6) . . ?
C33 Ti3 C34' 51.6(6) . . ?
C31' Ti3 C34' 57.1(5) . . ?
N1 Ti3 C34 119.4(6) . . ?
N13 Ti3 C34 151.3(6) . . ?
N23 Ti3 C34 97.4(5) . . ?
C33' Ti3 C34 15.9(5) . . ?
C32' Ti3 C34 47.6(6) . . ?
C35 Ti3 C34 33.2(6) . . ?
C32 Ti3 C34 57.8(6) . . ?
C31 Ti3 C34 57.0(7) . . ?
C33 Ti3 C34 35.2(6) . . ?
C31' Ti3 C34 61.2(6) . . ?
C34' Ti3 C34 20.1(5) . . ?

loop_
_geom_bond_atom_site_label_1
_geom_bond_atom_site_label_2
_geom_bond_distance
_geom_bond_site_symmetry_2
_geom_bond_publ_flag
C11 C12 1.387(12) . ?
C11 C15 1.415(13) . ?
C11 C16 1.515(13) . ?
C11 Ti1 2.452(7) . ?
C12 C13 1.413(13) . ?
C12 C17 1.489(14) . ?
C12 Ti1 2.433(8) . ?
C13 C14 1.397(13) . ?
C13 C18 1.538(14) . ?
C13 Ti1 2.360(7) . ?
C14 C15 1.401(12) . ?
C14 C19 1.497(13) . ?
C14 Ti1 2.363(8) . ?
C15 C20 1.510(12) . ?
C15 Ti1 2.402(7) . ?
C21 C22 1.421(12) . ?
C21 C25 1.456(12) . ?
C21 C26 1.482(14) . ?
C21 Ti2 2.371(8) . ?
C22 C23 1.424(11) . ?
C22 C27 1.529(11) . ?
C22 Ti2 2.384(7) . ?
C23 C24 1.438(11) . ?
C23 C28 1.514(12) . ?
C23 Ti2 2.412(7) . ?
C24 C25 1.418(12) . ?
C24 C29 1.502(11) . ?
C24 Ti2 2.411(7) . ?
C25 C30 1.511(12) . ?
C25 Ti2 2.395(7) . ?
C31 C32 1.41(2) . ?
C31 C35 1.43(3) . ?
C31 C36 1.43(3) . ?
C31 Ti3 2.41(2) . ?
C32 C33 1.43(2) . ?
C32 C37 1.47(2) . ?
C32 Ti3 2.375(17) . ?
C33 C34 1.47(2) . ?
C33 C38 1.52(3) . ?
C33 Ti3 2.393(16) . ?
C34 C35 1.38(3) . ?
C34 C39 1.52(3) . ?
C34 Ti3 2.454(19) . ?
C35 C40 1.51(2) . ?
C35 Ti3 2.386(15) . ?
C31' C32' 1.42(3) . ?
C31' C35' 1.46(2) . ?
C31' C36' 1.48(3) . ?
C31' Ti3 2.417(15) . ?
C32' C37' 1.41(2) . ?
C32' C33' 1.43(3) . ?
C32' Ti3 2.350(15) . ?
C33' C34' 1.42(3) . ?
C33' C38' 1.47(3) . ?
C33' Ti3 2.345(13) . ?
C34' C35' 1.42(2) . ?
C34' C39' 1.55(2) . ?
C34' Ti3 2.450(15) . ?
C35' C40' 1.47(3) . ?
C35' Ti3 2.499(16) . ?
C41 C42 1.264(18) . ?
C41 C45 1.36(2) . ?
C41 Er1 2.624(12) . ?
C42 C43 1.363(16) . ?
C42 Er1 2.649(9) . ?
C43 C44 1.342(18) . ?
C43 Er1 2.631(9) . ?
C44 C45 1.39(2) . ?
C44 Er1 2.645(10) . ?
C45 Er1 2.649(11) . ?
Cl1 Er1 2.596(3) . ?
Cl2 Er1 2.566(2) . ?
Er1 N23 2.537(6) . ?
Er1 N13 2.617(6) . ?
Er1 N12 2.630(5) . ?
Er1 Ti1 3.3536(17) . ?
Er1 Ti2 3.3862(16) . ?
N1 Ti3 1.911(6) . ?
N1 Ti2 1.930(6) . ?
N1 Ti1 1.948(6) . ?
N12 Ti2 1.946(6) . ?
N12 Ti1 1.967(6) . ?
N13 Ti3 1.961(6) . ?
N13 Ti1 1.980(6) . ?
N23 Ti2 1.992(5) . ?
N23 Ti3 1.998(6) . ?
Ti1 Ti3 2.8712(19) . ?
Ti1 Ti2 2.8845(19) . ?
Ti2 Ti3 2.8587(19) . ?
